data_7049285
loop_
_publ_author_name
'Sahoo, Padmini'
'Raut, Ravindra K.'
'Maurya, Devesh'
'Kumar, Vikas'
'Rani, Pooja'
'Gonnade, Rajesh G.'
'Majumdar, Moumita'

_publ_section_title
;
 Stabilization of bis(chlorogermyliumylidene)s within bifunctional PNNP
 ligand frameworks and their reactivity studies.
;
_journal_issue 21
_journal_name_full 'Dalton transactions (Cambridge, England : 2003)'
_journal_page_first 7344
_journal_page_last 7351
_journal_paper_doi 10.1039/c9dt00109c
_journal_volume 48
_journal_year 2019
_chemical_formula_sum 'C46 H42 Cl10 F6 Ge2 N2 O6 P2 S2'
_chemical_formula_weight 1458.55
_space_group_crystal_system triclinic
_space_group_IT_number 2
_space_group_name_Hall '-P 1'
_space_group_name_H-M_alt 'P -1'
_symmetry_space_group_name_Hall '-P 1'
_symmetry_space_group_name_H-M 'P -1'
_atom_sites_solution_hydrogens geom
_audit_creation_method SHELXL-2014/7
_audit_update_record
;
2019-01-08 deposited with the CCDC.    2019-03-07 downloaded from the CCDC.
;
_cell_angle_alpha 62.303(3)
_cell_angle_beta 71.710(3)
_cell_angle_gamma 64.929(3)
_cell_formula_units_Z 1
_cell_length_a 11.0330(10)
_cell_length_b 12.4374(11)
_cell_length_c 13.1345(12)
_cell_measurement_reflns_used 9922
_cell_measurement_temperature 100(2)
_cell_measurement_theta_max 66.87
_cell_measurement_theta_min 3.84
_cell_volume 1430.0(2)
_computing_cell_refinement 'Bruker SAINT'
_computing_data_collection 'Bruker APEX2'
_computing_data_reduction 'Bruker SAINT'
_computing_molecular_graphics 'Bruker SHELXTL'
_computing_publication_material 'Bruker SHELXTL'
_computing_structure_refinement 'SHELXL-2014 (Sheldrick 2014)'
_computing_structure_solution 'SHELXS-97 (Sheldrick 2008)'
_diffrn_ambient_temperature 100(2)
_diffrn_measured_fraction_theta_full 0.989
_diffrn_measured_fraction_theta_max 0.989
_diffrn_measurement_device_type 'Bruker APEX-II CCD'
_diffrn_measurement_method '\f and \w scans'
_diffrn_radiation_type CuK\a
_diffrn_radiation_wavelength 1.54178
_diffrn_reflns_av_R_equivalents 0.0514
_diffrn_reflns_av_unetI/netI 0.0510
_diffrn_reflns_Laue_measured_fraction_full 0.989
_diffrn_reflns_Laue_measured_fraction_max 0.989
_diffrn_reflns_limit_h_max 13
_diffrn_reflns_limit_h_min -13
_diffrn_reflns_limit_k_max 14
_diffrn_reflns_limit_k_min -14
_diffrn_reflns_limit_l_max 15
_diffrn_reflns_limit_l_min -15
_diffrn_reflns_number 16149
_diffrn_reflns_point_group_measured_fraction_full 0.989
_diffrn_reflns_point_group_measured_fraction_max 0.989
_diffrn_reflns_theta_full 66.868
_diffrn_reflns_theta_max 66.868
_diffrn_reflns_theta_min 3.842
_exptl_absorpt_coefficient_mu 7.398
_exptl_absorpt_correction_T_max 0.060
_exptl_absorpt_correction_T_min 0.046
_exptl_absorpt_correction_type multi-scan
_exptl_crystal_colour colourless
_exptl_crystal_density_diffrn 1.694
_exptl_crystal_description block
_exptl_crystal_F_000 730
_exptl_crystal_size_max 0.56
_exptl_crystal_size_mid 0.45
_exptl_crystal_size_min 0.38
_refine_diff_density_max 0.736
_refine_diff_density_min -0.553
_refine_diff_density_rms 0.105
_refine_ls_extinction_coef 0.0007(2)
_refine_ls_extinction_expression Fc^*^=kFc[1+0.001xFc^2^\l^3^/sin(2\q)]^-1/4^
_refine_ls_extinction_method 'SHELXL-2014/7 (Sheldrick 2014'
_refine_ls_goodness_of_fit_ref 1.081
_refine_ls_hydrogen_treatment constr
_refine_ls_matrix_type full
_refine_ls_number_parameters 344
_refine_ls_number_reflns 5029
_refine_ls_number_restraints 0
_refine_ls_restrained_S_all 1.081
_refine_ls_R_factor_all 0.0443
_refine_ls_R_factor_gt 0.0388
_refine_ls_shift/su_max 0.001
_refine_ls_shift/su_mean 0.000
_refine_ls_structure_factor_coef Fsqd
_refine_ls_weighting_details 'w=1/[\s^2^(Fo^2^)+(0.0464P)^2^+2.4306P] where P=(Fo^2^+2Fc^2^)/3'
_refine_ls_weighting_scheme calc
_refine_ls_wR_factor_gt 0.1026
_refine_ls_wR_factor_ref 0.1055
_reflns_Friedel_coverage 0.000
_reflns_number_gt 4500
_reflns_number_total 5029
_reflns_threshold_expression 'I > 2\s(I)'
_cod_data_source_file c9dt00109c5.cif
_cod_data_source_block 1
_cod_depositor_comments 'Adding full bibliography for 7049285--7049289.cif.'
_cod_database_code 7049285
_shelx_shelxl_version_number 2014/7
_shelx_space_group_comment
;
The symmetry employed for this shelxl refinement is uniquely defined
by the following loop, which should always be used as a source of
symmetry information in preference to the above space-group names.
They are only intended as comments.
;

loop_
_space_group_symop_operation_xyz
'x, y, z'
'-x, -y, -z'

loop_
_atom_site_label
_atom_site_type_symbol
_atom_site_fract_x
_atom_site_fract_y
_atom_site_fract_z
_atom_site_U_iso_or_equiv
_atom_site_adp_type
_atom_site_occupancy
_atom_site_site_symmetry_order
_atom_site_calc_flag
_atom_site_refinement_flags_posn
_atom_site_refinement_flags_adp
Ge1 Ge 0.72682(4) 0.68431(3) 0.36615(3) 0.01211(13) Uani 1 1 d . .
Cl1 Cl 0.68299(8) 0.89860(7) 0.25987(7) 0.01690(19) Uani 1 1 d . .
S1 S 0.39131(8) 0.70515(8) 0.38008(7) 0.01427(19) Uani 1 1 d . .
P1 P 0.82960(8) 0.64754(7) 0.18641(7) 0.00965(18) Uani 1 1 d . .
Cl05 Cl 0.37774(8) 0.69709(8) 0.76501(8) 0.0228(2) Uani 1 1 d . .
Cl4 Cl 0.86665(9) 0.96238(9) 0.41116(8) 0.0258(2) Uani 1 1 d . .
Cl3 Cl 0.65511(9) 0.85917(9) 0.57242(8) 0.0268(2) Uani 1 1 d . .
Cl6 Cl 0.66454(9) 0.54530(9) 0.76248(8) 0.0282(2) Uani 1 1 d . .
F2 F 0.3265(2) 0.8831(2) 0.17573(18) 0.0272(5) Uani 1 1 d . .
F3 F 0.3418(2) 0.9556(2) 0.2896(2) 0.0269(5) Uani 1 1 d . .
F1 F 0.1698(2) 0.8992(2) 0.3205(2) 0.0311(5) Uani 1 1 d . .
O1 O 0.5278(2) 0.6780(2) 0.3160(2) 0.0196(5) Uani 1 1 d . .
O2 O 0.3805(2) 0.7185(2) 0.4857(2) 0.0220(5) Uani 1 1 d . .
O3 O 0.3166(2) 0.6313(2) 0.3859(2) 0.0235(6) Uani 1 1 d . .
N1 N 0.9471(3) 0.6429(3) 0.3651(2) 0.0132(6) Uani 1 1 d . .
C14 C 1.0523(3) 0.4285(3) 0.1790(3) 0.0152(7) Uani 1 1 d . .
H00G H 1.0962 0.4839 0.1196 0.018 Uiso 1 1 calc R U
C22 C 1.0376(3) 0.6830(3) 0.2847(3) 0.0140(7) Uani 1 1 d . .
H00H H 1.1141 0.6731 0.3084 0.017 Uiso 1 1 calc R U
C13 C 0.9217(3) 0.4773(3) 0.2298(3) 0.0120(6) Uani 1 1 d . .
C7 C 0.7180(3) 0.6898(3) 0.0885(3) 0.0130(6) Uani 1 1 d . .
C17 C 0.9201(3) 0.2627(3) 0.3559(3) 0.0172(7) Uani 1 1 d . .
H00K H 0.8760 0.2069 0.4143 0.021 Uiso 1 1 calc R U
C9 C 0.5557(3) 0.8518(3) -0.0403(3) 0.0193(7) Uani 1 1 d . .
H00L H 0.5097 0.9379 -0.0805 0.023 Uiso 1 1 calc R U
C16 C 1.0504(4) 0.2145(3) 0.3053(3) 0.0182(7) Uani 1 1 d . .
H00M H 1.0938 0.1260 0.3306 0.022 Uiso 1 1 calc R U
C23 C 0.9802(3) 0.5723(3) 0.4842(3) 0.0157(7) Uani 1 1 d . .
H00A H 0.9026 0.5990 0.5380 0.019 Uiso 1 1 calc R U
H00B H 1.0546 0.5908 0.4894 0.019 Uiso 1 1 calc R U
C10 C 0.5318(3) 0.7565(4) -0.0500(3) 0.0208(8) Uani 1 1 d . .
H00O H 0.4697 0.7787 -0.0965 0.025 Uiso 1 1 calc R U
C4 C 1.0574(4) 0.8514(4) -0.0837(3) 0.0222(8) Uani 1 1 d . .
H00P H 1.0650 0.8877 -0.1643 0.027 Uiso 1 1 calc R U
C1 C 1.0340(3) 0.7429(3) 0.1590(3) 0.0138(6) Uani 1 1 d . .
C15 C 1.1173(3) 0.2962(3) 0.2174(3) 0.0186(7) Uani 1 1 d . .
H00R H 1.2052 0.2627 0.1843 0.022 Uiso 1 1 calc R U
C21 C 0.3046(3) 0.8692(3) 0.2859(3) 0.0181(7) Uani 1 1 d . .
C8 C 0.6480(3) 0.8196(3) 0.0291(3) 0.0163(7) Uani 1 1 d . .
H00T H 0.6633 0.8837 0.0361 0.020 Uiso 1 1 calc R U
C6 C 0.9506(3) 0.7328(3) 0.1029(3) 0.0126(6) Uani 1 1 d . .
C12 C 0.6940(3) 0.5944(3) 0.0783(3) 0.0163(7) Uani 1 1 d . .
H00V H 0.7404 0.5081 0.1174 0.020 Uiso 1 1 calc R U
C5 C 0.9652(3) 0.7855(3) -0.0173(3) 0.0181(7) Uani 1 1 d . .
H00W H 0.9127 0.7770 -0.0546 0.022 Uiso 1 1 calc R U
C18 C 0.8554(3) 0.3948(3) 0.3190(3) 0.0151(7) Uani 1 1 d . .
H00X H 0.7684 0.4281 0.3537 0.018 Uiso 1 1 calc R U
C3 C 1.1374(4) 0.8623(3) -0.0287(3) 0.0225(8) Uani 1 1 d . .
H00Y H 1.1975 0.9077 -0.0723 0.027 Uiso 1 1 calc R U
C11 C 0.5998(4) 0.6289(4) 0.0091(3) 0.0218(8) Uani 1 1 d . .
H00Z H 0.5828 0.5653 0.0028 0.026 Uiso 1 1 calc R U
C2 C 1.1280(4) 0.8061(3) 0.0903(3) 0.0207(7) Uani 1 1 d . .
H010 H 1.1856 0.8102 0.1260 0.025 Uiso 1 1 calc R U
C20 C 0.5158(4) 0.5902(4) 0.7069(3) 0.0220(8) Uani 1 1 d . .
H01A H 0.4946 0.5139 0.7270 0.026 Uiso 1 1 calc R U
H01B H 0.5307 0.6317 0.6229 0.026 Uiso 1 1 calc R U
C19 C 0.6913(4) 0.9985(3) 0.4631(3) 0.0211(7) Uani 1 1 d . .
H01C H 0.6419 1.0325 0.3993 0.025 Uiso 1 1 calc R U
H01D H 0.6617 1.0639 0.4946 0.025 Uiso 1 1 calc R U

loop_
_atom_site_aniso_label
_atom_site_aniso_U_11
_atom_site_aniso_U_22
_atom_site_aniso_U_33
_atom_site_aniso_U_23
_atom_site_aniso_U_13
_atom_site_aniso_U_12
Ge1 0.0110(2) 0.0152(2) 0.0087(2) -0.00384(15) -0.00154(15) -0.00383(15)
Cl1 0.0186(4) 0.0146(4) 0.0170(4) -0.0054(3) -0.0058(3) -0.0036(3)
S1 0.0091(4) 0.0202(4) 0.0149(4) -0.0088(3) -0.0003(3) -0.0049(3)
P1 0.0076(4) 0.0130(4) 0.0085(4) -0.0034(3) -0.0015(3) -0.0041(3)
Cl05 0.0187(4) 0.0207(4) 0.0294(5) -0.0111(4) -0.0026(4) -0.0060(3)
Cl4 0.0208(4) 0.0324(5) 0.0217(4) -0.0046(4) -0.0029(4) -0.0132(4)
Cl3 0.0236(4) 0.0291(5) 0.0244(5) -0.0017(4) -0.0047(4) -0.0145(4)
Cl6 0.0202(4) 0.0370(5) 0.0316(5) -0.0195(4) -0.0099(4) -0.0018(4)
F2 0.0284(11) 0.0352(12) 0.0187(11) -0.0069(9) -0.0083(9) -0.0114(9)
F3 0.0287(11) 0.0234(11) 0.0333(12) -0.0111(9) -0.0060(10) -0.0114(9)
F1 0.0090(10) 0.0307(12) 0.0447(14) -0.0137(11) -0.0014(10) -0.0015(8)
O1 0.0106(11) 0.0284(13) 0.0185(13) -0.0117(11) -0.0001(10) -0.0038(10)
O2 0.0184(12) 0.0327(14) 0.0153(12) -0.0119(11) -0.0006(10) -0.0074(10)
O3 0.0163(12) 0.0249(13) 0.0363(15) -0.0158(12) -0.0032(11) -0.0088(10)
N1 0.0124(13) 0.0149(13) 0.0125(14) -0.0038(11) -0.0068(11) -0.0027(11)
C14 0.0149(16) 0.0200(17) 0.0114(16) -0.0061(13) 0.0010(13) -0.0084(13)
C22 0.0114(15) 0.0145(16) 0.0188(17) -0.0062(13) -0.0069(14) -0.0035(12)
C13 0.0112(15) 0.0153(15) 0.0111(15) -0.0062(13) -0.0041(13) -0.0027(12)
C7 0.0084(14) 0.0227(17) 0.0081(15) -0.0075(13) 0.0021(13) -0.0060(13)
C17 0.0190(17) 0.0183(17) 0.0138(16) -0.0038(14) -0.0018(14) -0.0087(14)
C9 0.0116(16) 0.0265(18) 0.0147(17) -0.0098(14) -0.0041(14) 0.0019(14)
C16 0.0204(17) 0.0135(16) 0.0187(17) -0.0072(14) -0.0067(15) 0.0000(13)
C23 0.0144(16) 0.0213(18) 0.0119(16) -0.0056(13) -0.0057(14) -0.0048(13)
C10 0.0111(16) 0.040(2) 0.0139(17) -0.0117(16) -0.0019(14) -0.0093(15)
C4 0.0182(17) 0.029(2) 0.0124(17) -0.0032(15) 0.0004(15) -0.0090(15)
C1 0.0108(15) 0.0157(16) 0.0152(17) -0.0061(13) -0.0013(13) -0.0049(12)
C15 0.0108(15) 0.0228(18) 0.0212(18) -0.0130(15) -0.0010(14) -0.0005(13)
C21 0.0120(16) 0.0216(18) 0.0214(18) -0.0095(15) -0.0007(14) -0.0061(13)
C8 0.0146(16) 0.0199(17) 0.0145(17) -0.0079(14) -0.0032(14) -0.0036(13)
C6 0.0084(14) 0.0121(15) 0.0150(16) -0.0031(13) -0.0039(13) -0.0021(12)
C12 0.0139(16) 0.0208(17) 0.0134(16) -0.0047(14) -0.0001(14) -0.0085(13)
C5 0.0151(16) 0.0232(18) 0.0154(17) -0.0059(14) -0.0034(14) -0.0066(14)
C18 0.0128(15) 0.0173(16) 0.0130(16) -0.0054(13) -0.0017(13) -0.0035(13)
C3 0.0163(17) 0.0242(18) 0.0225(19) -0.0030(15) 0.0026(15) -0.0131(14)
C11 0.0219(18) 0.035(2) 0.0156(17) -0.0090(16) -0.0011(15) -0.0172(16)
C2 0.0162(17) 0.0227(18) 0.026(2) -0.0067(15) -0.0046(15) -0.0112(14)
C20 0.0204(18) 0.0264(19) 0.0210(19) -0.0095(15) -0.0053(15) -0.0075(15)
C19 0.0207(18) 0.0216(18) 0.0226(19) -0.0086(15) -0.0037(15) -0.0081(14)

loop_
_atom_type_symbol
_atom_type_description
_atom_type_scat_dispersion_real
_atom_type_scat_dispersion_imag
_atom_type_scat_source
C C 0.0181 0.0091 'International Tables Vol C Tables 4.2.6.8 and 6.1.1.4'
H H 0.0000 0.0000 'International Tables Vol C Tables 4.2.6.8 and 6.1.1.4'
N N 0.0311 0.0180 'International Tables Vol C Tables 4.2.6.8 and 6.1.1.4'
O O 0.0492 0.0322 'International Tables Vol C Tables 4.2.6.8 and 6.1.1.4'
F F 0.0727 0.0534 'International Tables Vol C Tables 4.2.6.8 and 6.1.1.4'
P P 0.2955 0.4335 'International Tables Vol C Tables 4.2.6.8 and 6.1.1.4'
S S 0.3331 0.5567 'International Tables Vol C Tables 4.2.6.8 and 6.1.1.4'
Cl Cl 0.3639 0.7018 'International Tables Vol C Tables 4.2.6.8 and 6.1.1.4'
Ge Ge -1.0885 0.8855 'International Tables Vol C Tables 4.2.6.8 and 6.1.1.4'

loop_
_geom_angle_atom_site_label_1
_geom_angle_atom_site_label_2
_geom_angle_atom_site_label_3
_geom_angle
_geom_angle_site_symmetry_1
_geom_angle_site_symmetry_3
N1 Ge1 Cl1 94.75(7) . .
N1 Ge1 P1 78.81(7) . .
Cl1 Ge1 P1 88.59(3) . .
O2 S1 O3 116.09(16) . .
O2 S1 O1 114.72(14) . .
O3 S1 O1 114.33(15) . .
O2 S1 C21 102.85(16) . .
O3 S1 C21 103.67(15) . .
O1 S1 C21 102.67(15) . .
C13 P1 C7 107.70(15) . .
C13 P1 C6 107.84(15) . .
C7 P1 C6 106.77(15) . .
C13 P1 Ge1 105.99(11) . .
C7 P1 Ge1 117.60(11) . .
C6 P1 Ge1 110.56(11) . .
C22 N1 C23 117.1(3) . .
C22 N1 Ge1 131.8(2) . .
C23 N1 Ge1 110.4(2) . .
C13 C14 C15 119.6(3) . .
C13 C14 H00G 120.2 . .
C15 C14 H00G 120.2 . .
N1 C22 C1 127.0(3) . .
N1 C22 H00H 116.5 . .
C1 C22 H00H 116.5 . .
C14 C13 C18 120.5(3) . .
C14 C13 P1 122.8(3) . .
C18 C13 P1 116.7(2) . .
C12 C7 C8 120.0(3) . .
C12 C7 P1 120.4(3) . .
C8 C7 P1 119.5(2) . .
C16 C17 C18 119.7(3) . .
C16 C17 H00K 120.2 . .
C18 C17 H00K 120.2 . .
C10 C9 C8 120.4(3) . .
C10 C9 H00L 119.8 . .
C8 C9 H00L 119.8 . .
C17 C16 C15 120.9(3) . .
C17 C16 H00M 119.5 . .
C15 C16 H00M 119.5 . .
N1 C23 C23 109.0(3) . 2_766
N1 C23 H00A 109.9 . .
C23 C23 H00A 109.9 2_766 .
N1 C23 H00B 109.9 . .
C23 C23 H00B 109.9 2_766 .
H00A C23 H00B 108.3 . .
C11 C10 C9 120.1(3) . .
C11 C10 H00O 119.9 . .
C9 C10 H00O 119.9 . .
C3 C4 C5 119.6(3) . .
C3 C4 H00P 120.2 . .
C5 C4 H00P 120.2 . .
C2 C1 C6 118.5(3) . .
C2 C1 C22 116.2(3) . .
C6 C1 C22 125.1(3) . .
C16 C15 C14 119.6(3) . .
C16 C15 H00R 120.2 . .
C14 C15 H00R 120.2 . .
F3 C21 F2 108.0(3) . .
F3 C21 F1 107.2(3) . .
F2 C21 F1 107.2(3) . .
F3 C21 S1 112.1(2) . .
F2 C21 S1 112.2(2) . .
F1 C21 S1 109.9(2) . .
C9 C8 C7 119.5(3) . .
C9 C8 H00T 120.3 . .
C7 C8 H00T 120.3 . .
C5 C6 C1 119.0(3) . .
C5 C6 P1 119.9(2) . .
C1 C6 P1 121.0(2) . .
C7 C12 C11 119.5(3) . .
C7 C12 H00V 120.2 . .
C11 C12 H00V 120.2 . .
C6 C5 C4 121.2(3) . .
C6 C5 H00W 119.4 . .
C4 C5 H00W 119.4 . .
C17 C18 C13 119.6(3) . .
C17 C18 H00X 120.2 . .
C13 C18 H00X 120.2 . .
C2 C3 C4 119.9(3) . .
C2 C3 H00Y 120.0 . .
C4 C3 H00Y 120.0 . .
C10 C11 C12 120.5(3) . .
C10 C11 H00Z 119.7 . .
C12 C11 H00Z 119.7 . .
C3 C2 C1 121.7(3) . .
C3 C2 H010 119.2 . .
C1 C2 H010 119.2 . .
Cl6 C20 Cl05 110.5(2) . .
Cl6 C20 H01A 109.5 . .
Cl05 C20 H01A 109.5 . .
Cl6 C20 H01B 109.5 . .
Cl05 C20 H01B 109.5 . .
H01A C20 H01B 108.1 . .
Cl4 C19 Cl3 110.76(19) . .
Cl4 C19 H01C 109.5 . .
Cl3 C19 H01C 109.5 . .
Cl4 C19 H01D 109.5 . .
Cl3 C19 H01D 109.5 . .
H01C C19 H01D 108.1 . .

loop_
_geom_bond_atom_site_label_1
_geom_bond_atom_site_label_2
_geom_bond_distance
_geom_bond_site_symmetry_2
Ge1 N1 2.258(3) .
Ge1 Cl1 2.2713(9) .
Ge1 P1 2.4397(9) .
S1 O2 1.436(3) .
S1 O3 1.438(2) .
S1 O1 1.458(2) .
S1 C21 1.830(4) .
P1 C13 1.806(3) .
P1 C7 1.807(3) .
P1 C6 1.819(3) .
Cl05 C20 1.780(4) .
Cl4 C19 1.770(4) .
Cl3 C19 1.771(4) .
Cl6 C20 1.770(3) .
F2 C21 1.328(4) .
F3 C21 1.327(4) .
F1 C21 1.349(4) .
N1 C22 1.277(4) .
N1 C23 1.470(4) .
C14 C13 1.386(5) .
C14 C15 1.390(5) .
C14 H00G 0.9300 .
C22 C1 1.468(5) .
C22 H00H 0.9300 .
C13 C18 1.392(5) .
C7 C12 1.391(5) .
C7 C8 1.400(5) .
C17 C16 1.381(5) .
C17 C18 1.389(5) .
C17 H00K 0.9300 .
C9 C10 1.385(5) .
C9 C8 1.388(5) .
C9 H00L 0.9300 .
C16 C15 1.386(5) .
C16 H00M 0.9300 .
C23 C23 1.533(7) 2_766
C23 H00A 0.9700 .
C23 H00B 0.9700 .
C10 C11 1.376(5) .
C10 H00O 0.9300 .
C4 C3 1.382(5) .
C4 C5 1.397(5) .
C4 H00P 0.9300 .
C1 C2 1.397(5) .
C1 C6 1.419(4) .
C15 H00R 0.9300 .
C8 H00T 0.9300 .
C6 C5 1.385(5) .
C12 C11 1.393(5) .
C12 H00V 0.9300 .
C5 H00W 0.9300 .
C18 H00X 0.9300 .
C3 C2 1.373(5) .
C3 H00Y 0.9300 .
C11 H00Z 0.9300 .
C2 H010 0.9300 .
C20 H01A 0.9700 .
C20 H01B 0.9700 .
C19 H01C 0.9700 .
C19 H01D 0.9700 .
